data_4081346
loop_
_publ_author_name
'Lorenz, Volker'
'Hrib, Cristian G.'
'Grote, Dirk'
'Hilfert, Liane'
'Krasnopolski, Michael'
'Edelmann, Frank T.'

_publ_section_title
;
 Diazadiene Complexes of the Heavy Alkaline-Earth Metals Strontium and
 Barium: Structures and Reactivity
;
_journal_issue 16
_journal_name_full Organometallics
_journal_page_first 4636
_journal_paper_doi 10.1021/om400622d
_journal_volume 32
_journal_year 2013
_chemical_formula_sum 'C56 H82 N4 O2 Sr'
_chemical_formula_weight 930.88
_chemical_name_systematic
; 
 ? 
;
_space_group_IT_number 61
_symmetry_cell_setting orthorhombic
_symmetry_space_group_name_Hall '-P 2ac 2ab'
_symmetry_space_group_name_H-M 'P b c a'
_atom_sites_solution_hydrogens geom
_atom_sites_solution_primary direct
_atom_sites_solution_secondary difmap
_audit_creation_method SHELXL-97
_cell_angle_alpha 90.00
_cell_angle_beta 90.00
_cell_angle_gamma 90.00
_cell_formula_units_Z 8
_cell_length_a 13.542(3)
_cell_length_b 22.443(5)
_cell_length_c 35.743(7)
_cell_measurement_reflns_used 29795
_cell_measurement_temperature 133(2)
_cell_measurement_theta_max 29.54
_cell_measurement_theta_min 1.85
_cell_volume 10863(4)
_computing_cell_refinement 'STOE X-AREA'
_computing_data_collection 'STOE X-AREA'
_computing_data_reduction 'STOE X-RED'
_computing_molecular_graphics 'Bruker SHELXTL'
_computing_publication_material 'Bruker SHELXTL'
_computing_structure_refinement 'SHELXL-97 (Sheldrick, 1997)'
_computing_structure_solution 'SHELXS-97 (Sheldrick, 1990)'
_diffrn_ambient_temperature 133(2)
_diffrn_detector_area_resol_mean 6.67
_diffrn_measured_fraction_theta_full 0.985
_diffrn_measured_fraction_theta_max 0.985
_diffrn_measurement_device_type 'STOE IPDS 2T'
_diffrn_measurement_method 'rotation method'
_diffrn_radiation_monochromator graphite
_diffrn_radiation_source 'fine-focus sealed tube'
_diffrn_radiation_type MoK\a
_diffrn_radiation_wavelength 0.71073
_diffrn_reflns_av_R_equivalents 0.1117
_diffrn_reflns_av_sigmaI/netI 0.0811
_diffrn_reflns_limit_h_max 16
_diffrn_reflns_limit_h_min -15
_diffrn_reflns_limit_k_max 28
_diffrn_reflns_limit_k_min -27
_diffrn_reflns_limit_l_max 44
_diffrn_reflns_limit_l_min -44
_diffrn_reflns_number 44406
_diffrn_reflns_theta_full 26.00
_diffrn_reflns_theta_max 26.37
_diffrn_reflns_theta_min 1.85
_exptl_absorpt_coefficient_mu 1.034
_exptl_absorpt_correction_T_max 0.5625
_exptl_absorpt_correction_T_min 0.5558
_exptl_absorpt_correction_type sphere
_exptl_absorpt_process_details
;
Interpolation using  Int.Tab. Vol. C (1992) p. 523,Tab. 6.3.3.3
for values of muR in the range 0-2.5, and Int.Tab. Vol.II (1959)
p.302; Table 5.3.6 B for muR in the range 2.6-10.0.
The interpolation procedure of C.W.Dwiggins Jr (Acta Cryst.(1975)
A31,146-148) is used with some modification.
;
_exptl_crystal_colour dark-red
_exptl_crystal_density_diffrn 1.138
_exptl_crystal_density_method 'not measured'
_exptl_crystal_description prism
_exptl_crystal_F_000 4000
_exptl_crystal_size_max 0.43
_exptl_crystal_size_mid 0.35
_exptl_crystal_size_min 0.21
_refine_diff_density_max 0.348
_refine_diff_density_min -0.711
_refine_diff_density_rms 0.061
_refine_ls_extinction_method none
_refine_ls_goodness_of_fit_ref 1.092
_refine_ls_hydrogen_treatment mixed
_refine_ls_matrix_type full
_refine_ls_number_parameters 602
_refine_ls_number_reflns 10931
_refine_ls_number_restraints 0
_refine_ls_restrained_S_all 1.092
_refine_ls_R_factor_all 0.1024
_refine_ls_R_factor_gt 0.0618
_refine_ls_shift/su_max 0.001
_refine_ls_shift/su_mean 0.000
_refine_ls_structure_factor_coef Fsqd
_refine_ls_weighting_details 'calc w=1/[\s^2^(Fo^2^)+(0.0417P)^2^+0.0000P] where P=(Fo^2^+2Fc^2^)/3'
_refine_ls_weighting_scheme calc
_refine_ls_wR_factor_gt 0.1008
_refine_ls_wR_factor_ref 0.1114
_reflns_number_gt 7533
_reflns_number_total 10931
_reflns_threshold_expression >2sigma(I)
_cod_data_source_file om400622d_si_002.cif
_cod_data_source_block ip124
_cod_original_sg_symbol_H-M Pbca
_cod_database_code 4081346

loop_
_symmetry_equiv_pos_as_xyz
'x, y, z'
'-x+1/2, -y, z+1/2'
'-x, y+1/2, -z+1/2'
'x+1/2, -y+1/2, -z'
'-x, -y, -z'
'x-1/2, y, -z-1/2'
'x, -y-1/2, z-1/2'
'-x-1/2, y-1/2, z'

loop_
_atom_site_label
_atom_site_type_symbol
_atom_site_fract_x
_atom_site_fract_y
_atom_site_fract_z
_atom_site_U_iso_or_equiv
_atom_site_adp_type
_atom_site_occupancy
_atom_site_symmetry_multiplicity
_atom_site_calc_flag
_atom_site_refinement_flags
Sr Sr 0.95282(2) 0.060010(12) 0.132759(7) 0.02002(7) Uani 1 1 d .
O1 O 0.80629(18) 0.12005(11) 0.15920(7) 0.0322(6) Uani 1 1 d .
O2 O 0.82093(19) 0.00128(11) 0.16999(6) 0.0329(6) Uani 1 1 d .
N1 N 0.8530(2) 0.04980(11) 0.07053(7) 0.0215(6) Uani 1 1 d .
N2 N 1.0095(2) -0.03092(12) 0.09310(7) 0.0225(6) Uani 1 1 d .
N3 N 1.06827(19) 0.15379(11) 0.13678(7) 0.0221(6) Uani 1 1 d .
N4 N 1.0514(2) 0.06743(12) 0.19533(6) 0.0269(6) Uani 1 1 d .
C1 C 0.8952(3) 0.01035(16) 0.04821(9) 0.0266(7) Uani 1 1 d .
H1 H 0.873(3) 0.0070(16) 0.0235(11) 0.039(11) Uiso 1 1 d .
C2 C 0.9720(2) -0.02756(15) 0.05878(9) 0.0267(7) Uani 1 1 d .
H2 H 0.995(3) -0.0563(17) 0.0385(11) 0.040(10) Uiso 1 1 d .
C3 C 0.7598(2) 0.07291(14) 0.05871(8) 0.0237(7) Uani 1 1 d .
C4 C 0.6741(3) 0.03737(16) 0.06189(10) 0.0326(8) Uani 1 1 d .
C5 C 0.5839(3) 0.0619(2) 0.05217(12) 0.0456(10) Uani 1 1 d .
H5 H 0.5260 0.0383 0.0541 0.055 Uiso 1 1 calc R
C6 C 0.5760(3) 0.1199(2) 0.03976(12) 0.0456(10) Uani 1 1 d .
H6 H 0.5133 0.1359 0.0334 0.055 Uiso 1 1 calc R
C7 C 0.6593(3) 0.15431(18) 0.03671(10) 0.0352(9) Uani 1 1 d .
H7 H 0.6535 0.1942 0.0282 0.042 Uiso 1 1 calc R
C8 C 0.7522(3) 0.13207(15) 0.04581(8) 0.0256(7) Uani 1 1 d .
C9 C 0.6788(3) -0.02665(18) 0.07563(12) 0.0443(10) Uani 1 1 d .
H9 H 0.7475 -0.0348 0.0844 0.053 Uiso 1 1 calc R
C10 C 0.6082(4) -0.0379(2) 0.10805(12) 0.0645(15) Uani 1 1 d .
H10A H 0.5399 -0.0338 0.0993 0.097 Uiso 1 1 calc R
H10B H 0.6208 -0.0089 0.1280 0.097 Uiso 1 1 calc R
H10C H 0.6183 -0.0783 0.1177 0.097 Uiso 1 1 calc R
C11 C 0.6548(5) -0.0698(2) 0.04431(14) 0.0677(15) Uani 1 1 d .
H11A H 0.5881 -0.0619 0.0349 0.102 Uiso 1 1 calc R
H11B H 0.6583 -0.1108 0.0538 0.102 Uiso 1 1 calc R
H11C H 0.7026 -0.0648 0.0240 0.102 Uiso 1 1 calc R
C12 C 0.8438(3) 0.16901(15) 0.03890(9) 0.0290(8) Uani 1 1 d .
H12 H 0.8964 0.1545 0.0563 0.035 Uiso 1 1 calc R
C13 C 0.8801(3) 0.15927(18) -0.00096(11) 0.0412(9) Uani 1 1 d .
H13A H 0.8959 0.1171 -0.0046 0.062 Uiso 1 1 calc R
H13B H 0.9394 0.1834 -0.0053 0.062 Uiso 1 1 calc R
H13C H 0.8284 0.1711 -0.0186 0.062 Uiso 1 1 calc R
C14 C 0.8295(3) 0.23530(16) 0.04604(11) 0.0398(9) Uani 1 1 d .
H14A H 0.7862 0.2521 0.0268 0.060 Uiso 1 1 calc R
H14B H 0.8937 0.2554 0.0453 0.060 Uiso 1 1 calc R
H14C H 0.7995 0.2411 0.0707 0.060 Uiso 1 1 calc R
C15 C 1.0739(2) -0.08020(14) 0.09999(8) 0.0234(7) Uani 1 1 d .
C16 C 1.0340(3) -0.13702(15) 0.10842(9) 0.0272(7) Uani 1 1 d .
C17 C 1.0983(3) -0.18341(16) 0.11623(10) 0.0354(8) Uani 1 1 d .
H17 H 1.0722 -0.2220 0.1210 0.042 Uiso 1 1 calc R
C18 C 1.1989(3) -0.17519(17) 0.11723(11) 0.0373(9) Uani 1 1 d .
H18 H 1.2414 -0.2075 0.1233 0.045 Uiso 1 1 calc R
C19 C 1.2376(3) -0.11997(17) 0.10939(10) 0.0359(9) Uani 1 1 d .
H19 H 1.3071 -0.1145 0.1103 0.043 Uiso 1 1 calc R
C20 C 1.1775(3) -0.07189(14) 0.10012(9) 0.0276(7) Uani 1 1 d .
C21 C 0.9240(3) -0.14819(16) 0.10689(10) 0.0312(8) Uani 1 1 d .
H21 H 0.8896 -0.1092 0.1106 0.037 Uiso 1 1 calc R
C22 C 0.8939(4) -0.1726(2) 0.06868(12) 0.0620(14) Uani 1 1 d .
H22A H 0.9174 -0.1457 0.0490 0.093 Uiso 1 1 calc R
H22B H 0.8217 -0.1757 0.0674 0.093 Uiso 1 1 calc R
H22C H 0.9231 -0.2121 0.0651 0.093 Uiso 1 1 calc R
C23 C 0.8888(3) -0.19090(18) 0.13743(12) 0.0455(10) Uani 1 1 d .
H23A H 0.9192 -0.1799 0.1613 0.068 Uiso 1 1 calc R
H23B H 0.9079 -0.2317 0.1309 0.068 Uiso 1 1 calc R
H23C H 0.8168 -0.1885 0.1396 0.068 Uiso 1 1 calc R
C24 C 1.2242(3) -0.01382(15) 0.08815(10) 0.0295(8) Uani 1 1 d .
H24 H 1.1702 0.0142 0.0808 0.035 Uiso 1 1 calc R
C25 C 1.2836(3) 0.01521(18) 0.11965(11) 0.0429(10) Uani 1 1 d .
H25A H 1.2389 0.0267 0.1400 0.064 Uiso 1 1 calc R
H25B H 1.3173 0.0507 0.1101 0.064 Uiso 1 1 calc R
H25C H 1.3326 -0.0132 0.1291 0.064 Uiso 1 1 calc R
C26 C 1.2910(3) -0.02382(19) 0.05373(11) 0.0428(10) Uani 1 1 d .
H26A H 1.3469 -0.0492 0.0608 0.064 Uiso 1 1 calc R
H26B H 1.3157 0.0147 0.0447 0.064 Uiso 1 1 calc R
H26C H 1.2529 -0.0433 0.0339 0.064 Uiso 1 1 calc R
C31 C 1.1330(3) 0.14893(15) 0.16445(9) 0.0249(7) Uani 1 1 d .
H31 H 1.186(2) 0.1753(14) 0.1650(8) 0.015(8) Uiso 1 1 d .
C32 C 1.1232(3) 0.10741(16) 0.19357(9) 0.0284(8) Uani 1 1 d .
H32 H 1.173(3) 0.1106(17) 0.2137(11) 0.042(11) Uiso 1 1 d .
C33 C 1.0767(2) 0.20508(14) 0.11361(8) 0.0216(7) Uani 1 1 d .
C34 C 1.1214(3) 0.20034(15) 0.07797(9) 0.0254(7) Uani 1 1 d .
C35 C 1.1183(3) 0.24941(16) 0.05412(9) 0.0318(8) Uani 1 1 d .
H35 H 1.1472 0.2463 0.0300 0.038 Uiso 1 1 calc R
C36 C 1.0747(3) 0.30232(16) 0.06450(10) 0.0325(8) Uani 1 1 d .
H36 H 1.0715 0.3347 0.0474 0.039 Uiso 1 1 calc R
C37 C 1.0355(3) 0.30762(15) 0.10022(9) 0.0302(7) Uani 1 1 d .
H37 H 1.0077 0.3446 0.1078 0.036 Uiso 1 1 calc R
C38 C 1.0361(2) 0.26008(14) 0.12524(8) 0.0237(7) Uani 1 1 d .
C39 C 1.1759(3) 0.14475(15) 0.06613(9) 0.0287(7) Uani 1 1 d .
H39 H 1.1727 0.1160 0.0874 0.034 Uiso 1 1 calc R
C40 C 1.2849(3) 0.1585(2) 0.05906(15) 0.0548(12) Uani 1 1 d .
H40A H 1.2908 0.1859 0.0378 0.082 Uiso 1 1 calc R
H40B H 1.3202 0.1215 0.0534 0.082 Uiso 1 1 calc R
H40C H 1.3136 0.1770 0.0814 0.082 Uiso 1 1 calc R
C41 C 1.1289(4) 0.11500(19) 0.03269(11) 0.0497(11) Uani 1 1 d .
H41A H 1.0605 0.1045 0.0386 0.075 Uiso 1 1 calc R
H41B H 1.1659 0.0788 0.0264 0.075 Uiso 1 1 calc R
H41C H 1.1299 0.1424 0.0113 0.075 Uiso 1 1 calc R
C42 C 0.9989(3) 0.26912(16) 0.16492(10) 0.0336(8) Uani 1 1 d .
H42 H 0.9807 0.2292 0.1752 0.040 Uiso 1 1 calc R
C43 C 0.9079(3) 0.30897(18) 0.16728(12) 0.0449(10) Uani 1 1 d .
H43A H 0.9272 0.3505 0.1630 0.067 Uiso 1 1 calc R
H43B H 0.8780 0.3052 0.1921 0.067 Uiso 1 1 calc R
H43C H 0.8600 0.2968 0.1482 0.067 Uiso 1 1 calc R
C44 C 1.0800(3) 0.29527(19) 0.18991(11) 0.0470(11) Uani 1 1 d .
H44A H 1.1351 0.2671 0.1915 0.070 Uiso 1 1 calc R
H44B H 1.0534 0.3025 0.2150 0.070 Uiso 1 1 calc R
H44C H 1.1034 0.3329 0.1792 0.070 Uiso 1 1 calc R
C45 C 1.0313(2) 0.04313(15) 0.23146(8) 0.0284(8) Uani 1 1 d .
C46 C 1.0493(3) -0.01728(16) 0.23872(8) 0.0321(8) Uani 1 1 d .
C47 C 1.0218(3) -0.04067(19) 0.27321(9) 0.0383(9) Uani 1 1 d .
H47 H 1.0327 -0.0817 0.2783 0.046 Uiso 1 1 calc R
C48 C 0.9787(3) -0.0049(2) 0.30013(9) 0.0421(10) Uani 1 1 d .
H48 H 0.9600 -0.0214 0.3236 0.051 Uiso 1 1 calc R
C49 C 0.9628(3) 0.0541(2) 0.29321(9) 0.0414(9) Uani 1 1 d .
H49 H 0.9340 0.0781 0.3122 0.050 Uiso 1 1 calc R
C50 C 0.9876(3) 0.08018(17) 0.25895(9) 0.0338(8) Uani 1 1 d .
C51 C 1.1020(3) -0.05607(17) 0.20995(9) 0.0368(8) Uani 1 1 d .
H51 H 1.0788 -0.0435 0.1846 0.044 Uiso 1 1 calc R
C52 C 1.2139(3) -0.04548(19) 0.21167(10) 0.0459(10) Uani 1 1 d .
H52A H 1.2275 -0.0028 0.2090 0.069 Uiso 1 1 calc R
H52B H 1.2462 -0.0673 0.1913 0.069 Uiso 1 1 calc R
H52C H 1.2394 -0.0595 0.2358 0.069 Uiso 1 1 calc R
C53 C 1.0816(4) -0.12284(19) 0.21391(12) 0.0519(12) Uani 1 1 d .
H53A H 1.1129 -0.1377 0.2368 0.078 Uiso 1 1 calc R
H53B H 1.1088 -0.1440 0.1922 0.078 Uiso 1 1 calc R
H53C H 1.0102 -0.1296 0.2152 0.078 Uiso 1 1 calc R
C54 C 0.9659(3) 0.14591(18) 0.25197(10) 0.0402(9) Uani 1 1 d .
H54 H 0.9778 0.1538 0.2248 0.048 Uiso 1 1 calc R
C55 C 1.0343(4) 0.18672(19) 0.27402(13) 0.0522(11) Uani 1 1 d .
H55A H 1.0281 0.1780 0.3008 0.078 Uiso 1 1 calc R
H55B H 1.0161 0.2283 0.2694 0.078 Uiso 1 1 calc R
H55C H 1.1027 0.1801 0.2661 0.078 Uiso 1 1 calc R
C56 C 0.8585(3) 0.1626(2) 0.26036(13) 0.0561(12) Uani 1 1 d .
H56A H 0.8143 0.1365 0.2461 0.084 Uiso 1 1 calc R
H56B H 0.8469 0.2041 0.2532 0.084 Uiso 1 1 calc R
H56C H 0.8456 0.1577 0.2872 0.084 Uiso 1 1 calc R
C71 C 0.7214(3) 0.08810(19) 0.17104(12) 0.0441(10) Uani 1 1 d .
H71A H 0.6823 0.0754 0.1490 0.053 Uiso 1 1 calc R
H71B H 0.6794 0.1139 0.1869 0.053 Uiso 1 1 calc R
C72 C 0.7542(3) 0.03496(19) 0.19266(11) 0.0447(10) Uani 1 1 d .
H72A H 0.7875 0.0477 0.2160 0.054 Uiso 1 1 calc R
H72B H 0.6964 0.0102 0.1995 0.054 Uiso 1 1 calc R
C73 C 0.7800(3) 0.17543(17) 0.14236(11) 0.0427(10) Uani 1 1 d .
H73A H 0.7324 0.1684 0.1222 0.064 Uiso 1 1 calc R
H73B H 0.8393 0.1944 0.1321 0.064 Uiso 1 1 calc R
H73C H 0.7504 0.2016 0.1612 0.064 Uiso 1 1 calc R
C74 C 0.8402(3) -0.05604(17) 0.18571(11) 0.0445(9) Uani 1 1 d .
H74A H 0.8604 -0.0515 0.2119 0.067 Uiso 1 1 calc R
H74B H 0.8933 -0.0755 0.1716 0.067 Uiso 1 1 calc R
H74C H 0.7803 -0.0804 0.1844 0.067 Uiso 1 1 calc R

loop_
_atom_site_aniso_label
_atom_site_aniso_U_11
_atom_site_aniso_U_22
_atom_site_aniso_U_33
_atom_site_aniso_U_23
_atom_site_aniso_U_13
_atom_site_aniso_U_12
Sr 0.02067(13) 0.02362(13) 0.01578(10) -0.00089(12) -0.00139(12) -0.00066(14)
O1 0.0305(15) 0.0356(14) 0.0304(12) -0.0010(10) 0.0036(10) 0.0043(11)
O2 0.0343(15) 0.0368(14) 0.0278(12) 0.0022(10) 0.0030(10) -0.0026(12)
N1 0.0223(14) 0.0219(15) 0.0203(11) 0.0010(10) -0.0004(10) 0.0005(11)
N2 0.0198(14) 0.0261(14) 0.0216(12) -0.0001(11) -0.0033(10) 0.0027(12)
N3 0.0242(15) 0.0250(13) 0.0172(11) -0.0014(10) -0.0007(10) -0.0008(11)
N4 0.0273(14) 0.0337(15) 0.0196(11) 0.0051(11) 0.0002(12) -0.0043(14)
C1 0.0276(19) 0.0327(19) 0.0196(15) -0.0021(13) -0.0052(13) 0.0016(15)
C2 0.026(2) 0.0323(19) 0.0217(14) -0.0065(13) -0.0003(13) 0.0033(15)
C3 0.0210(16) 0.032(2) 0.0180(13) -0.0021(12) -0.0029(12) 0.0041(14)
C4 0.0235(18) 0.040(2) 0.0343(18) 0.0090(15) -0.0039(14) -0.0032(16)
C5 0.0255(18) 0.054(2) 0.058(2) 0.018(2) -0.0037(17) -0.008(2)
C6 0.024(2) 0.059(3) 0.054(2) 0.016(2) -0.0058(17) 0.0058(19)
C7 0.028(2) 0.040(2) 0.0375(19) 0.0093(16) -0.0048(16) 0.0075(17)
C8 0.0292(19) 0.0268(18) 0.0209(14) -0.0009(13) -0.0019(13) 0.0020(15)
C9 0.033(2) 0.044(2) 0.056(2) 0.021(2) -0.0062(18) -0.0088(19)
C10 0.100(4) 0.055(3) 0.038(2) 0.007(2) -0.003(2) -0.031(3)
C11 0.097(4) 0.044(3) 0.062(3) -0.003(2) 0.031(3) 0.000(3)
C12 0.0260(19) 0.0275(19) 0.0336(17) 0.0016(14) -0.0052(14) 0.0012(15)
C13 0.037(2) 0.043(2) 0.044(2) 0.0012(18) 0.0136(17) -0.0018(18)
C14 0.041(2) 0.032(2) 0.047(2) 0.0001(17) -0.0057(18) 0.0016(18)
C15 0.0236(18) 0.0266(17) 0.0201(14) -0.0054(12) -0.0016(12) 0.0056(13)
C16 0.026(2) 0.0309(18) 0.0246(14) -0.0025(13) 0.0001(14) 0.0022(15)
C17 0.043(2) 0.0251(19) 0.0383(19) 0.0004(15) 0.0039(17) 0.0007(17)
C18 0.032(2) 0.030(2) 0.050(2) 0.0041(17) -0.0012(17) 0.0134(17)
C19 0.024(2) 0.040(2) 0.044(2) 0.0038(16) -0.0018(16) 0.0088(17)
C20 0.0250(17) 0.027(2) 0.0305(16) -0.0003(13) -0.0002(13) 0.0041(14)
C21 0.028(2) 0.032(2) 0.0341(18) 0.0036(14) 0.0024(14) -0.0047(15)
C22 0.059(3) 0.083(4) 0.045(2) -0.006(2) -0.008(2) -0.033(3)
C23 0.040(2) 0.040(2) 0.057(3) 0.011(2) 0.007(2) -0.0029(18)
C24 0.0244(19) 0.0300(19) 0.0342(18) 0.0011(15) -0.0026(14) 0.0027(15)
C25 0.049(3) 0.040(2) 0.039(2) -0.0014(17) -0.0095(18) -0.0103(19)
C26 0.042(2) 0.046(2) 0.040(2) 0.0024(17) 0.0072(18) -0.0027(19)
C31 0.0223(18) 0.0305(19) 0.0220(15) -0.0019(13) -0.0010(13) -0.0067(15)
C32 0.0272(19) 0.040(2) 0.0181(14) 0.0003(13) -0.0026(13) -0.0035(16)
C33 0.0204(17) 0.0248(17) 0.0197(14) 0.0004(12) -0.0012(12) -0.0049(13)
C34 0.0252(18) 0.0275(18) 0.0233(15) 0.0017(13) -0.0010(13) -0.0043(14)
C35 0.035(2) 0.035(2) 0.0263(17) 0.0046(14) 0.0037(14) -0.0053(17)
C36 0.035(2) 0.0288(19) 0.0336(18) 0.0096(15) -0.0028(15) -0.0042(15)
C37 0.028(2) 0.0248(17) 0.0380(18) -0.0009(14) -0.0037(15) 0.0001(16)
C38 0.0213(17) 0.0272(17) 0.0228(16) -0.0014(11) -0.0007(12) -0.0041(14)
C39 0.032(2) 0.0328(19) 0.0209(15) 0.0002(13) 0.0045(14) -0.0017(16)
C40 0.039(3) 0.046(3) 0.079(3) 0.004(2) 0.012(2) 0.006(2)
C41 0.067(3) 0.050(3) 0.032(2) -0.0131(18) -0.011(2) 0.014(2)
C42 0.040(2) 0.0273(19) 0.0332(18) -0.0045(15) 0.0076(16) 0.0005(17)
C43 0.048(3) 0.038(2) 0.049(2) -0.0062(18) 0.0124(19) 0.0068(19)
C44 0.058(3) 0.050(3) 0.033(2) -0.0141(18) -0.0040(18) 0.006(2)
C45 0.0243(19) 0.043(2) 0.0177(14) 0.0075(13) -0.0042(12) -0.0098(15)
C46 0.0315(19) 0.045(2) 0.0201(14) 0.0046(13) -0.0059(15) -0.0112(18)
C47 0.038(2) 0.051(2) 0.0268(16) 0.0144(15) -0.0068(15) -0.0147(17)
C48 0.036(2) 0.070(3) 0.0205(16) 0.0139(17) 0.0005(14) -0.009(2)
C49 0.032(2) 0.067(3) 0.0253(15) 0.0069(17) 0.0031(15) -0.002(2)
C50 0.0251(18) 0.054(2) 0.0217(15) 0.0052(15) 0.0006(13) -0.0026(16)
C51 0.049(2) 0.041(2) 0.0208(15) 0.0067(16) -0.0059(14) -0.007(2)
C52 0.052(3) 0.055(3) 0.0301(18) -0.0019(17) 0.0041(17) 0.002(2)
C53 0.072(3) 0.044(2) 0.040(2) 0.0046(18) -0.009(2) -0.004(2)
C54 0.034(2) 0.055(2) 0.0310(17) 0.0040(16) 0.0032(16) 0.008(2)
C55 0.050(3) 0.047(3) 0.060(3) 0.004(2) -0.003(2) 0.002(2)
C56 0.040(3) 0.073(3) 0.055(3) -0.003(2) 0.003(2) 0.012(2)
C71 0.030(2) 0.055(3) 0.048(2) 0.0030(19) 0.0072(17) 0.0023(19)
C72 0.040(2) 0.053(3) 0.041(2) 0.0028(18) 0.0137(18) -0.003(2)
C73 0.047(3) 0.041(2) 0.040(2) 0.0025(16) 0.0019(17) 0.0078(19)
C74 0.057(3) 0.035(2) 0.042(2) 0.0091(18) 0.0019(18) -0.006(2)

loop_
_atom_type_symbol
_atom_type_description
_atom_type_scat_dispersion_real
_atom_type_scat_dispersion_imag
_atom_type_scat_source
C C 0.0033 0.0016 'International Tables Vol C Tables 4.2.6.8 and 6.1.1.4'
H H 0.0000 0.0000 'International Tables Vol C Tables 4.2.6.8 and 6.1.1.4'
N N 0.0061 0.0033 'International Tables Vol C Tables 4.2.6.8 and 6.1.1.4'
O O 0.0106 0.0060 'International Tables Vol C Tables 4.2.6.8 and 6.1.1.4'
Sr Sr -1.5307 3.2498 'International Tables Vol C Tables 4.2.6.8 and 6.1.1.4'

loop_
_geom_angle_atom_site_label_1
_geom_angle_atom_site_label_2
_geom_angle_atom_site_label_3
_geom_angle
O1 Sr O2 63.03(8)
O1 Sr N2 146.82(8)
O2 Sr N2 94.83(8)
O1 Sr N4 92.65(8)
O2 Sr N4 86.84(8)
N2 Sr N4 111.49(8)
O1 Sr N1 87.69(8)
O2 Sr N1 92.07(8)
N2 Sr N1 67.64(8)
N4 Sr N1 178.56(8)
O1 Sr N3 91.10(8)
O2 Sr N3 142.28(7)
N2 Sr N3 118.90(8)
N4 Sr N3 66.26(8)
N1 Sr N3 115.14(8)
O1 Sr C2 131.65(8)
O2 Sr C2 99.37(8)
N2 Sr C2 22.18(8)
N4 Sr C2 133.11(9)
N1 Sr C2 46.16(8)
N3 Sr C2 118.27(8)
O1 Sr C1 109.19(8)
O2 Sr C1 97.76(8)
N2 Sr C1 46.25(8)
N4 Sr C1 157.41(9)
N1 Sr C1 21.94(8)
N3 Sr C1 117.36(8)
C2 Sr C1 24.35(8)
O1 Sr C32 97.27(8)
O2 Sr C32 107.70(8)
N2 Sr C32 113.61(9)
N4 Sr C32 21.52(8)
N1 Sr C32 159.76(8)
N3 Sr C32 45.45(8)
C2 Sr C32 130.93(9)
C1 Sr C32 149.57(9)
O1 Sr C31 97.20(8)
O2 Sr C31 129.22(8)
N2 Sr C31 115.91(8)
N4 Sr C31 45.54(8)
N1 Sr C31 135.80(8)
N3 Sr C31 21.60(8)
C2 Sr C31 124.58(8)
C1 Sr C31 132.86(8)
C32 Sr C31 24.20(8)
C71 O1 C73 111.4(3)
C71 O1 Sr 118.0(2)
C73 O1 Sr 119.5(2)
C74 O2 C72 111.7(3)
C74 O2 Sr 122.3(2)
C72 O2 Sr 117.3(2)
C1 N1 C3 116.5(3)
C1 N1 Sr 110.4(2)
C3 N1 Sr 132.59(18)
C2 N2 C15 115.8(3)
C2 N2 Sr 110.2(2)
C15 N2 Sr 133.86(18)
C31 N3 C33 116.6(3)
C31 N3 Sr 111.6(2)
C33 N3 Sr 131.63(19)
C32 N4 C45 116.2(3)
C32 N4 Sr 112.21(19)
C45 N4 Sr 130.8(2)
N1 C1 C2 124.5(3)
N1 C1 Sr 47.62(16)
C2 C1 Sr 77.46(18)
N2 C2 C1 124.6(3)
N2 C2 Sr 47.58(16)
C1 C2 Sr 78.19(19)
C8 C3 C4 119.9(3)
C8 C3 N1 120.2(3)
C4 C3 N1 119.8(3)
C5 C4 C3 118.7(3)
C5 C4 C9 119.6(3)
C3 C4 C9 121.7(3)
C6 C5 C4 121.7(4)
C7 C6 C5 119.5(4)
C6 C7 C8 121.5(4)
C7 C8 C3 118.7(3)
C7 C8 C12 120.4(3)
C3 C8 C12 120.7(3)
C11 C9 C4 110.9(3)
C11 C9 C10 108.7(4)
C4 C9 C10 112.1(4)
C8 C12 C14 113.9(3)
C8 C12 C13 109.8(3)
C14 C12 C13 109.8(3)
C20 C15 C16 119.7(3)
C20 C15 N2 120.2(3)
C16 C15 N2 119.9(3)
C17 C16 C15 118.6(3)
C17 C16 C21 120.1(3)
C15 C16 C21 121.2(3)
C18 C17 C16 121.8(4)
C17 C18 C19 119.6(3)
C18 C19 C20 121.6(4)
C19 C20 C15 118.6(3)
C19 C20 C24 119.4(3)
C15 C20 C24 121.9(3)
C16 C21 C22 110.8(3)
C16 C21 C23 112.7(3)
C22 C21 C23 109.3(3)
C20 C24 C25 112.3(3)
C20 C24 C26 110.2(3)
C25 C24 C26 109.9(3)
N3 C31 C32 123.0(3)
N3 C31 Sr 46.78(16)
C32 C31 Sr 77.7(2)
N4 C32 C31 123.7(3)
N4 C32 Sr 46.27(15)
C31 C32 Sr 78.14(19)
C38 C33 C34 119.8(3)
C38 C33 N3 120.3(3)
C34 C33 N3 119.9(3)
C35 C34 C33 118.6(3)
C35 C34 C39 119.7(3)
C33 C34 C39 121.6(3)
C36 C35 C34 122.0(3)
C35 C36 C37 119.0(3)
C36 C37 C38 121.6(3)
C37 C38 C33 118.8(3)
C37 C38 C42 119.7(3)
C33 C38 C42 121.3(3)
C41 C39 C34 112.4(3)
C41 C39 C40 111.4(3)
C34 C39 C40 110.6(3)
C38 C42 C43 113.5(3)
C38 C42 C44 111.0(3)
C43 C42 C44 108.8(3)
C46 C45 C50 120.8(3)
C46 C45 N4 120.3(3)
C50 C45 N4 118.9(3)
C47 C46 C45 118.9(3)
C47 C46 C51 120.5(3)
C45 C46 C51 120.6(3)
C48 C47 C46 120.7(4)
C49 C48 C47 120.3(3)
C48 C49 C50 121.8(4)
C49 C50 C45 117.5(3)
C49 C50 C54 120.1(3)
C45 C50 C54 122.3(3)
C46 C51 C53 114.3(3)
C46 C51 C52 110.3(3)
C53 C51 C52 109.0(4)
C55 C54 C50 112.4(3)
C55 C54 C56 109.2(4)
C50 C54 C56 112.8(4)
O1 C71 C72 108.6(3)
O2 C72 C71 108.5(3)

loop_
_geom_bond_atom_site_label_1
_geom_bond_atom_site_label_2
_geom_bond_distance
Sr O1 2.578(2)
Sr O2 2.588(2)
Sr N2 2.601(3)
Sr N4 2.610(3)
Sr N1 2.613(2)
Sr N3 2.626(3)
Sr C2 3.305(3)
Sr C1 3.314(3)
Sr C32 3.344(3)
Sr C31 3.350(3)
O1 C71 1.419(5)
O1 C73 1.426(4)
O2 C74 1.428(4)
O2 C72 1.430(4)
N1 C1 1.321(4)
N1 C3 1.429(4)
N2 C2 1.330(4)
N2 C15 1.430(4)
N3 C31 1.326(4)
N3 C33 1.423(4)
N4 C32 1.325(4)
N4 C45 1.428(4)
C1 C2 1.396(5)
C3 C8 1.409(5)
C3 C4 1.412(5)
C4 C5 1.385(5)
C4 C9 1.520(5)
C5 C6 1.379(6)
C6 C7 1.372(6)
C7 C8 1.392(5)
C8 C12 1.512(5)
C9 C11 1.516(6)
C9 C10 1.524(6)
C12 C14 1.522(5)
C12 C13 1.523(5)
C15 C20 1.414(5)
C15 C16 1.418(5)
C16 C17 1.386(5)
C16 C21 1.512(5)
C17 C18 1.374(5)
C18 C19 1.374(5)
C19 C20 1.392(5)
C20 C24 1.511(5)
C21 C22 1.527(5)
C21 C23 1.529(5)
C24 C25 1.529(5)
C24 C26 1.544(5)
C31 C32 1.403(5)
C33 C38 1.414(5)
C33 C34 1.414(4)
C34 C35 1.393(5)
C34 C39 1.511(5)
C35 C36 1.377(5)
C36 C37 1.388(5)
C37 C38 1.392(4)
C38 C42 1.519(4)
C39 C41 1.510(5)
C39 C40 1.529(6)
C42 C43 1.525(5)
C42 C44 1.533(5)
C45 C46 1.402(5)
C45 C50 1.417(5)
C46 C47 1.391(4)
C46 C51 1.525(5)
C47 C48 1.383(6)
C48 C49 1.364(6)
C49 C50 1.398(5)
C50 C54 1.525(5)
C51 C53 1.530(6)
C51 C52 1.534(6)
C54 C55 1.522(6)
C54 C56 1.531(6)
C71 C72 1.489(6)

loop_
_geom_torsion_atom_site_label_1
_geom_torsion_atom_site_label_2
_geom_torsion_atom_site_label_3
_geom_torsion_atom_site_label_4
_geom_torsion
O2 Sr O1 C71 -16.0(2)
N2 Sr O1 C71 36.8(3)
N4 Sr O1 C71 -101.1(2)
N1 Sr O1 C71 77.5(2)
N3 Sr O1 C71 -167.3(2)
C2 Sr O1 C71 62.0(3)
C1 Sr O1 C71 73.1(3)
C32 Sr O1 C71 -122.2(2)
C31 Sr O1 C71 -146.6(2)
O2 Sr O1 C73 -156.7(3)
N2 Sr O1 C73 -104.0(3)
N4 Sr O1 C73 118.2(3)
N1 Sr O1 C73 -63.2(3)
N3 Sr O1 C73 51.9(3)
C2 Sr O1 C73 -78.7(3)
C1 Sr O1 C73 -67.7(3)
C32 Sr O1 C73 97.1(3)
C31 Sr O1 C73 72.7(3)
O1 Sr O2 C74 -160.5(3)
N2 Sr O2 C74 45.4(3)
N4 Sr O2 C74 -66.0(2)
N1 Sr O2 C74 113.1(2)
N3 Sr O2 C74 -109.0(3)
C2 Sr O2 C74 67.2(3)
C1 Sr O2 C74 91.8(2)
C32 Sr O2 C74 -71.3(3)
C31 Sr O2 C74 -84.1(3)
O1 Sr O2 C72 -15.7(2)
N2 Sr O2 C72 -169.8(3)
N4 Sr O2 C72 78.9(3)
N1 Sr O2 C72 -102.0(3)
N3 Sr O2 C72 35.8(3)
C2 Sr O2 C72 -147.9(3)
C1 Sr O2 C72 -123.3(3)
C32 Sr O2 C72 73.6(3)
C31 Sr O2 C72 60.8(3)
O1 Sr N1 C1 -168.7(2)
O2 Sr N1 C1 -105.8(2)
N2 Sr N1 C1 -11.4(2)
N4 Sr N1 C1 -65(4)
N3 Sr N1 C1 101.2(2)
C2 Sr N1 C1 -4.8(2)
C32 Sr N1 C1 86.4(3)
C31 Sr N1 C1 93.3(2)
O1 Sr N1 C3 3.2(3)
O2 Sr N1 C3 66.1(3)
N2 Sr N1 C3 160.5(3)
N4 Sr N1 C3 107(4)
N3 Sr N1 C3 -86.9(3)
C2 Sr N1 C3 167.2(3)
C1 Sr N1 C3 171.9(4)
C32 Sr N1 C3 -101.6(3)
C31 Sr N1 C3 -94.7(3)
O1 Sr N2 C2 57.7(3)
O2 Sr N2 C2 103.0(2)
N4 Sr N2 C2 -168.5(2)
N1 Sr N2 C2 12.8(2)
N3 Sr N2 C2 -94.5(2)
C1 Sr N2 C2 6.9(2)
C32 Sr N2 C2 -145.3(2)
C31 Sr N2 C2 -118.7(2)
O1 Sr N2 C15 -125.8(3)
O2 Sr N2 C15 -80.4(3)
N4 Sr N2 C15 8.1(3)
N1 Sr N2 C15 -170.7(3)
N3 Sr N2 C15 82.0(3)
C2 Sr N2 C15 176.5(4)
C1 Sr N2 C15 -176.6(3)
C32 Sr N2 C15 31.3(3)
C31 Sr N2 C15 57.9(3)
O1 Sr N3 C31 107.0(2)
O2 Sr N3 C31 62.7(3)
N2 Sr N3 C31 -87.8(2)
N4 Sr N3 C31 14.6(2)
N1 Sr N3 C31 -165.0(2)
C2 Sr N3 C31 -113.1(2)
C1 Sr N3 C31 -140.7(2)
C32 Sr N3 C31 7.9(2)
O1 Sr N3 C33 -77.6(3)
O2 Sr N3 C33 -121.8(3)
N2 Sr N3 C33 87.6(3)
N4 Sr N3 C33 -170.0(3)
N1 Sr N3 C33 10.4(3)
C2 Sr N3 C33 62.3(3)
C1 Sr N3 C33 34.8(3)
C32 Sr N3 C33 -176.7(3)
C31 Sr N3 C33 175.4(4)
O1 Sr N4 C32 -103.2(2)
O2 Sr N4 C32 -166.0(2)
N2 Sr N4 C32 100.1(2)
N1 Sr N4 C32 153(3)
N3 Sr N4 C32 -13.1(2)
C2 Sr N4 C32 94.1(2)
C1 Sr N4 C32 91.3(3)
C31 Sr N4 C32 -5.7(2)
O1 Sr N4 C45 65.9(3)
O2 Sr N4 C45 3.1(3)
N2 Sr N4 C45 -90.8(3)
N1 Sr N4 C45 -38(4)
N3 Sr N4 C45 156.0(3)
C2 Sr N4 C45 -96.8(3)
C1 Sr N4 C45 -99.6(3)
C32 Sr N4 C45 169.1(4)
C31 Sr N4 C45 163.4(3)
C3 N1 C1 C2 -163.4(3)
Sr N1 C1 C2 9.9(4)
C3 N1 C1 Sr -173.4(3)
O1 Sr C1 N1 12.0(2)
O2 Sr C1 N1 76.1(2)
N2 Sr C1 N1 165.3(3)
N4 Sr C1 N1 176.6(2)
N3 Sr C1 N1 -89.7(2)
C2 Sr C1 N1 171.6(4)
C32 Sr C1 N1 -137.0(2)
C31 Sr C1 N1 -108.3(2)
O1 Sr C1 C2 -159.7(2)
O2 Sr C1 C2 -95.6(2)
N2 Sr C1 C2 -6.32(19)
N4 Sr C1 C2 5.0(4)
N1 Sr C1 C2 -171.6(4)
N3 Sr C1 C2 98.6(2)
C32 Sr C1 C2 51.3(3)
C31 Sr C1 C2 80.1(2)
C15 N2 C2 C1 168.3(3)
Sr N2 C2 C1 -14.5(4)
C15 N2 C2 Sr -177.2(3)
N1 C1 C2 N2 3.4(6)
Sr C1 C2 N2 10.9(3)
N1 C1 C2 Sr -7.5(3)
O1 Sr C2 N2 -141.8(2)
O2 Sr C2 N2 -79.7(2)
N4 Sr C2 N2 14.8(3)
N1 Sr C2 N2 -163.5(3)
N3 Sr C2 N2 97.7(2)
C1 Sr C2 N2 -167.8(4)
C32 Sr C2 N2 43.7(3)
C31 Sr C2 N2 73.4(2)
O1 Sr C2 C1 26.1(2)
O2 Sr C2 C1 88.1(2)
N2 Sr C2 C1 167.8(4)
N4 Sr C2 C1 -177.39(19)
N1 Sr C2 C1 4.32(18)
N3 Sr C2 C1 -94.4(2)
C32 Sr C2 C1 -148.43(19)
C31 Sr C2 C1 -118.7(2)
C1 N1 C3 C8 -108.1(3)
Sr N1 C3 C8 80.3(3)
C1 N1 C3 C4 75.3(4)
Sr N1 C3 C4 -96.2(3)
C8 C3 C4 C5 -0.1(5)
N1 C3 C4 C5 176.5(3)
C8 C3 C4 C9 179.9(3)
N1 C3 C4 C9 -3.5(5)
C3 C4 C5 C6 -0.3(6)
C9 C4 C5 C6 179.6(4)
C4 C5 C6 C7 0.3(7)
C5 C6 C7 C8 0.1(6)
C6 C7 C8 C3 -0.5(5)
C6 C7 C8 C12 174.5(3)
C4 C3 C8 C7 0.5(5)
N1 C3 C8 C7 -176.1(3)
C4 C3 C8 C12 -174.5(3)
N1 C3 C8 C12 9.0(4)
C5 C4 C9 C11 68.7(5)
C3 C4 C9 C11 -111.4(4)
C5 C4 C9 C10 -53.1(5)
C3 C4 C9 C10 126.8(4)
C7 C8 C12 C14 36.9(4)
C3 C8 C12 C14 -148.3(3)
C7 C8 C12 C13 -86.7(4)
C3 C8 C12 C13 88.2(4)
C2 N2 C15 C20 101.5(4)
Sr N2 C15 C20 -74.9(4)
C2 N2 C15 C16 -81.5(4)
Sr N2 C15 C16 102.2(3)
C20 C15 C16 C17 -0.7(5)
N2 C15 C16 C17 -177.8(3)
C20 C15 C16 C21 -177.3(3)
N2 C15 C16 C21 5.6(4)
C15 C16 C17 C18 2.2(5)
C21 C16 C17 C18 178.9(3)
C16 C17 C18 C19 -1.7(6)
C17 C18 C19 C20 -0.5(6)
C18 C19 C20 C15 2.0(5)
C18 C19 C20 C24 -174.1(3)
C16 C15 C20 C19 -1.3(5)
N2 C15 C20 C19 175.8(3)
C16 C15 C20 C24 174.7(3)
N2 C15 C20 C24 -8.2(5)
C17 C16 C21 C22 -82.9(4)
C15 C16 C21 C22 93.6(4)
C17 C16 C21 C23 39.9(5)
C15 C16 C21 C23 -143.6(3)
C19 C20 C24 C25 -65.1(4)
C15 C20 C24 C25 118.9(4)
C19 C20 C24 C26 57.8(4)
C15 C20 C24 C26 -118.2(4)
C33 N3 C31 C32 167.7(3)
Sr N3 C31 C32 -16.1(4)
C33 N3 C31 Sr -176.2(3)
O1 Sr C31 N3 -74.5(2)
O2 Sr C31 N3 -135.4(2)
N2 Sr C31 N3 103.4(2)
N4 Sr C31 N3 -161.2(3)
N1 Sr C31 N3 19.6(3)
C2 Sr C31 N3 79.7(2)
C1 Sr C31 N3 50.2(3)
C32 Sr C31 N3 -166.3(3)
O1 Sr C31 C32 91.7(2)
O2 Sr C31 C32 30.9(2)
N2 Sr C31 C32 -90.3(2)
N4 Sr C31 C32 5.09(19)
N1 Sr C31 C32 -174.16(18)
N3 Sr C31 C32 166.3(3)
C2 Sr C31 C32 -114.0(2)
C1 Sr C31 C32 -143.57(19)
C45 N4 C32 C31 -159.1(3)
Sr N4 C32 C31 11.7(4)
C45 N4 C32 Sr -170.8(4)
N3 C31 C32 N4 3.3(5)
Sr C31 C32 N4 -8.6(3)
N3 C31 C32 Sr 11.9(3)
O1 Sr C32 N4 78.7(2)
O2 Sr C32 N4 14.7(3)
N2 Sr C32 N4 -88.9(2)
N1 Sr C32 N4 -178.1(2)
N3 Sr C32 N4 163.0(3)
C2 Sr C32 N4 -105.5(2)
C1 Sr C32 N4 -130.7(2)
C31 Sr C32 N4 170.1(4)
O1 Sr C32 C31 -91.4(2)
O2 Sr C32 C31 -155.35(19)
N2 Sr C32 C31 101.0(2)
N4 Sr C32 C31 -170.1(4)
N1 Sr C32 C31 11.8(4)
N3 Sr C32 C31 -7.05(18)
C2 Sr C32 C31 84.5(2)
C1 Sr C32 C31 59.2(3)
C31 N3 C33 C38 -81.4(4)
Sr N3 C33 C38 103.4(3)
C31 N3 C33 C34 101.9(4)
Sr N3 C33 C34 -73.4(4)
C38 C33 C34 C35 -4.2(5)
N3 C33 C34 C35 172.6(3)
C38 C33 C34 C39 172.8(3)
N3 C33 C34 C39 -10.4(5)
C33 C34 C35 C36 1.1(5)
C39 C34 C35 C36 -176.0(3)
C34 C35 C36 C37 2.2(6)
C35 C36 C37 C38 -2.4(5)
C36 C37 C38 C33 -0.7(5)
C36 C37 C38 C42 175.8(3)
C34 C33 C38 C37 4.0(5)
N3 C33 C38 C37 -172.8(3)
C34 C33 C38 C42 -172.4(3)
N3 C33 C38 C42 10.8(5)
C35 C34 C39 C41 -65.2(4)
C33 C34 C39 C41 117.7(4)
C35 C34 C39 C40 60.0(4)
C33 C34 C39 C40 -117.1(4)
C37 C38 C42 C43 39.4(5)
C33 C38 C42 C43 -144.2(3)
C37 C38 C42 C44 -83.4(4)
C33 C38 C42 C44 92.9(4)
C32 N4 C45 C46 -113.9(4)
Sr N4 C45 C46 77.3(4)
C32 N4 C45 C50 69.8(4)
Sr N4 C45 C50 -98.9(3)
C50 C45 C46 C47 1.1(5)
N4 C45 C46 C47 -175.0(3)
C50 C45 C46 C51 -176.2(3)
N4 C45 C46 C51 7.6(5)
C45 C46 C47 C48 -0.8(5)
C51 C46 C47 C48 176.5(3)
C46 C47 C48 C49 -0.2(6)
C47 C48 C49 C50 1.0(6)
C48 C49 C50 C45 -0.7(6)
C48 C49 C50 C54 178.3(4)
C46 C45 C50 C49 -0.4(5)
N4 C45 C50 C49 175.8(3)
C46 C45 C50 C54 -179.3(3)
N4 C45 C50 C54 -3.1(5)
C47 C46 C51 C53 25.4(5)
C45 C46 C51 C53 -157.2(3)
C47 C46 C51 C52 -97.9(4)
C45 C46 C51 C52 79.4(4)
C49 C50 C54 C55 72.1(5)
C45 C50 C54 C55 -109.0(4)
C49 C50 C54 C56 -51.9(5)
C45 C50 C54 C56 127.0(4)
C73 O1 C71 C72 -172.7(3)
Sr O1 C71 C72 43.6(4)
C74 O2 C72 C71 -168.4(3)
Sr O2 C72 C71 43.1(4)
O1 C71 C72 O2 -55.0(4)
